data_7135163
loop_
_publ_author_name
'Hu, Qianqian'
'Hu, Cangzhu'
'Tang, Tian'
'Wu, Qing'
'Hu, Weiming'
'Dai, Qiang'
'Wang, Lei'

_publ_section_title
;
 Palladium-catalyzed aminoalkynylation/alleneamination of urea-tethered
 alkenes: access to imidazolidinones bearing alkynes and allenes.
;
_journal_issue 91
_journal_name_full 'Chemical communications (Cambridge, England)'
_journal_page_first 17898
_journal_page_last 17901
_journal_paper_doi 10.1039/d5cc04327a
_journal_volume 61
_journal_year 2025
_chemical_formula_moiety 'C23 H26 N2 O'
_chemical_formula_sum 'C23 H26 N2 O'
_chemical_formula_weight 346.46
_space_group_crystal_system monoclinic
_space_group_IT_number 14
_space_group_name_Hall '-P 2yn'
_space_group_name_H-M_alt 'P 1 21/n 1'
_atom_sites_solution_hydrogens geom
_atom_sites_solution_primary iterative
_audit_creation_date 2025-04-01
_audit_creation_method
;
Olex2 1.5
(compiled 2022.04.07 svn.rca3783a0 for OlexSys, GUI svn.r6498)
;
_audit_update_record
;
2025-07-09 deposited with the CCDC.	2025-10-06 downloaded from the CCDC.
;
_cell_angle_alpha 90
_cell_angle_beta 110.142(3)
_cell_angle_gamma 90
_cell_formula_units_Z 4
_cell_length_a 14.5518(13)
_cell_length_b 7.7103(7)
_cell_length_c 18.9048(19)
_cell_measurement_reflns_used 3104
_cell_measurement_temperature 273(2)
_cell_measurement_theta_max 25.37
_cell_measurement_theta_min 2.30
_cell_volume 1991.4(3)
_computing_cell_refinement 'SAINT v8.37A (Bruker, 2015)'
_computing_data_reduction 'SAINT v8.37A (Bruker, 2015)'
_computing_molecular_graphics 'Olex2 1.5 (Dolomanov et al., 2009)'
_computing_publication_material 'Olex2 1.5 (Dolomanov et al., 2009)'
_computing_structure_refinement 'SHELXL 2019/3 (Sheldrick, 2015)'
_computing_structure_solution 'olex2.solve 1.5 (Bourhis et al., 2015)'
_diffrn_ambient_temperature 273.15
_diffrn_measured_fraction_theta_full 0.971
_diffrn_measured_fraction_theta_max 0.972
_diffrn_measurement_device_type 'Bruker APEX-II CCD'
_diffrn_measurement_method '\f and \w scans'
_diffrn_radiation_type MoK\a
_diffrn_radiation_wavelength 0.71073
_diffrn_reflns_av_R_equivalents 0.0325
_diffrn_reflns_av_unetI/netI 0.0602
_diffrn_reflns_Laue_measured_fraction_full 0.971
_diffrn_reflns_Laue_measured_fraction_max 0.972
_diffrn_reflns_limit_h_max 18
_diffrn_reflns_limit_h_min -18
_diffrn_reflns_limit_k_max 10
_diffrn_reflns_limit_k_min -9
_diffrn_reflns_limit_l_max 24
_diffrn_reflns_limit_l_min -17
_diffrn_reflns_number 9902
_diffrn_reflns_point_group_measured_fraction_full 0.971
_diffrn_reflns_point_group_measured_fraction_max 0.972
_diffrn_reflns_theta_full 25.242
_diffrn_reflns_theta_max 27.569
_diffrn_reflns_theta_min 2.295
_diffrn_source_current 1.0
_diffrn_source_power 0.05
_diffrn_source_voltage 50.0
_diffrn_standards_number 0
_exptl_absorpt_coefficient_mu 0.071
_exptl_absorpt_correction_T_max 0.7456
_exptl_absorpt_correction_T_min 0.6410
_exptl_absorpt_correction_type multi-scan
_exptl_absorpt_process_details
;
SADABS-2016/2 (Bruker,2016/2) was used for absorption correction.
wR2(int) was 0.1112 before and 0.0425 after correction.
The Ratio of minimum to maximum transmission is 0.8597.
The \l/2 correction factor is Not present.
;
_exptl_crystal_colour colourless
_exptl_crystal_colour_primary colourless
_exptl_crystal_density_diffrn 1.156
_exptl_crystal_description block
_exptl_crystal_F_000 744
_exptl_crystal_size_max 0.26
_exptl_crystal_size_mid 0.19
_exptl_crystal_size_min 0.18
_refine_diff_density_max 0.201
_refine_diff_density_min -0.193
_refine_diff_density_rms 0.042
_refine_ls_extinction_method none
_refine_ls_goodness_of_fit_ref 1.013
_refine_ls_hydrogen_treatment constr
_refine_ls_matrix_type full
_refine_ls_number_parameters 239
_refine_ls_number_reflns 4476
_refine_ls_number_restraints 0
_refine_ls_restrained_S_all 1.013
_refine_ls_R_factor_all 0.1281
_refine_ls_R_factor_gt 0.0564
_refine_ls_shift/su_max 0.000
_refine_ls_shift/su_mean 0.000
_refine_ls_structure_factor_coef Fsqd
_refine_ls_weighting_details 'w=1/[\s^2^(Fo^2^)+(0.0740P)^2^+0.1069P] where P=(Fo^2^+2Fc^2^)/3'
_refine_ls_weighting_scheme calc
_refine_ls_wR_factor_gt 0.1272
_refine_ls_wR_factor_ref 0.1553
_reflns_Friedel_coverage 0.000
_reflns_number_gt 2354
_reflns_number_total 4476
_reflns_threshold_expression 'I > 2\s(I)'
_cod_data_source_file d5cc04327a2.cif
_cod_data_source_block 123_a
_cod_database_code 7135163
_shelx_shelxl_version_number 2019/3
_shelx_space_group_comment
;
The symmetry employed for this shelxl refinement is uniquely defined
by the following loop, which should always be used as a source of
symmetry information in preference to the above space-group names.
They are only intended as comments.
;
_shelx_estimated_absorpt_t_max 0.987
_shelx_estimated_absorpt_t_min 0.982
_olex2_refinement_description
;
1. Fixed Uiso
 At 1.2 times of:
  All C(H) groups, All C(H,H) groups
 At 1.5 times of:
  All C(H,H,H) groups
2.a Ternary CH refined with riding coordinates:
 C7(H7)
2.b Secondary CH2 refined with riding coordinates:
 C6(H6A,H6B), C15(H15A,H15B)
2.c Aromatic/amide H refined with riding coordinates:
 C1(H1), C2(H2), C3(H3), C9(H9), C10(H10), C13(H13), C14(H14), C22(H22),
 C23(H23)
2.d Idealised Me refined as rotating group:
 C12(H12A,H12B,H12C), C16(H16A,H16B,H16C), C20(H20A,H20B,H20C), C21(H21A,H21B,
 H21C)
;
_olex2_submission_special_instructions 'No special instructions were received'

loop_
_space_group_symop_operation_xyz
'x, y, z'
'-x+1/2, y+1/2, -z+1/2'
'-x, -y, -z'
'x-1/2, -y-1/2, z-1/2'

loop_
_atom_site_label
_atom_site_type_symbol
_atom_site_fract_x
_atom_site_fract_y
_atom_site_fract_z
_atom_site_U_iso_or_equiv
_atom_site_adp_type
_atom_site_occupancy
_atom_site_site_symmetry_order
_atom_site_calc_flag
_atom_site_refinement_flags_posn
_atom_site_refinement_flags_adp
_atom_site_refinement_flags_occupancy
_atom_site_disorder_assembly
_atom_site_disorder_group
O1 O 0.59755(11) 0.7738(2) 0.56761(8) 0.0767(4) Uani 1 1 d . . . . .
N1 N 0.63983(11) 0.64417(19) 0.47222(8) 0.0549(4) Uani 1 1 d . . . . .
N2 N 0.48456(12) 0.7043(2) 0.45307(10) 0.0686(5) Uani 1 1 d . . . . .
C1 C 0.71018(17) 0.5238(3) 0.09411(14) 0.0735(6) Uani 1 1 d . . . . .
H1 H 0.738358 0.527371 0.056820 0.088 Uiso 1 1 calc R U . . .
C2 C 0.62301(17) 0.4388(3) 0.08157(12) 0.0748(6) Uani 1 1 d . . . . .
H2 H 0.591883 0.384659 0.035553 0.090 Uiso 1 1 calc R U . . .
C3 C 0.58154(14) 0.4337(2) 0.13707(11) 0.0610(5) Uani 1 1 d . . . . .
H3 H 0.521793 0.377885 0.127393 0.073 Uiso 1 1 calc R U . . .
C4 C 0.62680(12) 0.5096(2) 0.20693(10) 0.0461(4) Uani 1 1 d . . . . .
C5 C 0.58272(12) 0.4961(2) 0.26713(9) 0.0465(4) Uani 1 1 d . . . . .
C6 C 0.62930(13) 0.6000(2) 0.33879(10) 0.0541(5) Uani 1 1 d . . . . .
H6A H 0.698919 0.575452 0.358360 0.065 Uiso 1 1 calc R U . . .
H6B H 0.621333 0.722629 0.326731 0.065 Uiso 1 1 calc R U . . .
C7 C 0.58604(13) 0.5610(2) 0.39941(10) 0.0524(5) Uani 1 1 d . . . . .
H7 H 0.585447 0.435191 0.406628 0.063 Uiso 1 1 calc R U . . .
C8 C 0.74023(13) 0.6140(2) 0.51305(9) 0.0486(5) Uani 1 1 d . . . . .
C9 C 0.78843(13) 0.4708(2) 0.49905(10) 0.0547(5) Uani 1 1 d . . . . .
H9 H 0.754111 0.389800 0.463229 0.066 Uiso 1 1 calc R U . . .
C10 C 0.88747(14) 0.4466(3) 0.53791(11) 0.0577(5) Uani 1 1 d . . . . .
H10 H 0.918360 0.349444 0.527377 0.069 Uiso 1 1 calc R U . . .
C11 C 0.94167(14) 0.5629(3) 0.59191(10) 0.0556(5) Uani 1 1 d . . . . .
C12 C 1.04915(15) 0.5372(3) 0.63366(12) 0.0778(7) Uani 1 1 d . . . . .
H12A H 1.083682 0.642409 0.632023 0.117 Uiso 1 1 calc R U . . .
H12B H 1.073093 0.445224 0.610500 0.117 Uiso 1 1 calc R U . . .
H12C H 1.059346 0.507695 0.685142 0.117 Uiso 1 1 calc R U . . .
C13 C 0.79402(14) 0.7321(2) 0.56739(10) 0.0565(5) Uani 1 1 d . . . . .
H13 H 0.763571 0.829992 0.577840 0.068 Uiso 1 1 calc R U . . .
C14 C 0.89224(14) 0.7042(3) 0.60566(11) 0.0613(5) Uani 1 1 d . . . . .
H14 H 0.926497 0.783787 0.642196 0.074 Uiso 1 1 calc R U . . .
C15 C 0.48212(14) 0.6322(3) 0.38255(11) 0.0650(6) Uani 1 1 d . . . . .
H15A H 0.467034 0.720607 0.343701 0.078 Uiso 1 1 calc R U . . .
H15B H 0.433877 0.540279 0.366471 0.078 Uiso 1 1 calc R U . . .
C16 C 0.40220(15) 0.7943(3) 0.46135(13) 0.0774(7) Uani 1 1 d . . . . .
H16A H 0.418970 0.835270 0.512196 0.116 Uiso 1 1 calc R U . . .
H16B H 0.347456 0.716651 0.450054 0.116 Uiso 1 1 calc R U . . .
H16C H 0.385230 0.891057 0.427330 0.116 Uiso 1 1 calc R U . . .
C17 C 0.57586(15) 0.7148(2) 0.50401(12) 0.0568(5) Uani 1 1 d . . . . .
C18 C 0.50738(14) 0.3941(2) 0.25901(9) 0.0545(5) Uani 1 1 d . . . . .
C19 C 0.43305(15) 0.2935(3) 0.25233(11) 0.0690(6) Uani 1 1 d . . . . .
C20 C 0.4446(2) 0.1072(3) 0.27943(14) 0.0941(8) Uani 1 1 d . . . . .
H20A H 0.512870 0.078136 0.299399 0.141 Uiso 1 1 calc R U . . .
H20B H 0.411969 0.031646 0.238013 0.141 Uiso 1 1 calc R U . . .
H20C H 0.416239 0.093692 0.318054 0.141 Uiso 1 1 calc R U . . .
C21 C 0.32971(17) 0.3591(4) 0.21910(15) 0.1209(11) Uani 1 1 d . . . . .
H21A H 0.330493 0.479519 0.206418 0.181 Uiso 1 1 calc R U . . .
H21B H 0.297209 0.345608 0.255173 0.181 Uiso 1 1 calc R U . . .
H21C H 0.295451 0.294027 0.174505 0.181 Uiso 1 1 calc R U . . .
C22 C 0.75504(15) 0.6031(3) 0.16193(12) 0.0668(6) Uani 1 1 d . . . . .
H22 H 0.813582 0.662193 0.170474 0.080 Uiso 1 1 calc R U . . .
C23 C 0.71419(14) 0.5961(2) 0.21804(11) 0.0576(5) Uani 1 1 d . . . . .
H23 H 0.745875 0.650370 0.263939 0.069 Uiso 1 1 calc R U . . .

loop_
_atom_site_aniso_label
_atom_site_aniso_U_11
_atom_site_aniso_U_22
_atom_site_aniso_U_33
_atom_site_aniso_U_23
_atom_site_aniso_U_13
_atom_site_aniso_U_12
O1 0.0867(10) 0.0870(11) 0.0598(9) -0.0194(8) 0.0295(8) 0.0037(8)
N1 0.0563(10) 0.0609(10) 0.0435(9) -0.0112(7) 0.0119(8) 0.0000(8)
N2 0.0613(11) 0.0741(11) 0.0668(11) -0.0108(9) 0.0176(9) 0.0131(9)
C1 0.0888(17) 0.0701(14) 0.0725(16) 0.0010(12) 0.0417(13) -0.0020(13)
C2 0.0943(17) 0.0776(15) 0.0544(13) -0.0174(11) 0.0279(12) -0.0139(13)
C3 0.0652(13) 0.0635(12) 0.0505(12) -0.0085(10) 0.0150(10) -0.0116(10)
C4 0.0477(10) 0.0405(9) 0.0422(10) 0.0027(8) 0.0053(8) 0.0043(8)
C5 0.0458(10) 0.0462(10) 0.0388(10) 0.0003(8) 0.0035(8) 0.0009(9)
C6 0.0556(11) 0.0559(11) 0.0449(11) -0.0054(9) 0.0098(9) -0.0065(9)
C7 0.0544(11) 0.0528(11) 0.0421(10) -0.0049(8) 0.0064(9) -0.0017(9)
C8 0.0556(11) 0.0520(11) 0.0358(9) -0.0011(8) 0.0126(8) -0.0052(9)
C9 0.0607(12) 0.0526(11) 0.0466(11) -0.0093(9) 0.0130(9) -0.0066(10)
C10 0.0593(12) 0.0576(12) 0.0533(12) 0.0012(9) 0.0158(10) 0.0017(10)
C11 0.0565(12) 0.0623(12) 0.0433(11) 0.0030(9) 0.0113(9) -0.0101(10)
C12 0.0616(13) 0.0939(16) 0.0655(14) 0.0014(12) 0.0060(11) -0.0092(12)
C13 0.0668(13) 0.0527(11) 0.0455(11) -0.0081(9) 0.0135(10) -0.0052(10)
C14 0.0669(13) 0.0633(13) 0.0451(11) -0.0076(9) 0.0082(10) -0.0156(11)
C15 0.0632(13) 0.0699(13) 0.0563(13) -0.0014(10) 0.0134(10) 0.0024(10)
C16 0.0696(14) 0.0766(14) 0.0911(17) 0.0050(13) 0.0342(13) 0.0106(12)
C17 0.0651(13) 0.0519(11) 0.0535(12) -0.0013(9) 0.0207(11) 0.0023(10)
C18 0.0573(12) 0.0614(12) 0.0393(10) -0.0062(8) 0.0096(9) -0.0053(11)
C19 0.0681(14) 0.0885(16) 0.0485(12) -0.0175(11) 0.0174(10) -0.0265(12)
C20 0.135(2) 0.0798(16) 0.0874(17) -0.0301(13) 0.0637(16) -0.0470(16)
C21 0.0575(16) 0.191(3) 0.097(2) -0.006(2) 0.0045(14) -0.0306(17)
C22 0.0626(13) 0.0662(13) 0.0732(15) 0.0015(11) 0.0255(11) -0.0062(10)
C23 0.0522(11) 0.0602(12) 0.0523(12) 0.0009(9) 0.0078(9) -0.0041(10)

loop_
_atom_type_symbol
_atom_type_description
_atom_type_scat_dispersion_real
_atom_type_scat_dispersion_imag
_atom_type_scat_source
C C 0.0033 0.0016 'International Tables Vol C Tables 4.2.6.8 and 6.1.1.4'
H H 0.0000 0.0000 'International Tables Vol C Tables 4.2.6.8 and 6.1.1.4'
N N 0.0061 0.0033 'International Tables Vol C Tables 4.2.6.8 and 6.1.1.4'
O O 0.0106 0.0060 'International Tables Vol C Tables 4.2.6.8 and 6.1.1.4'

loop_
_geom_angle_atom_site_label_1
_geom_angle_atom_site_label_2
_geom_angle_atom_site_label_3
_geom_angle
_geom_angle_site_symmetry_1
_geom_angle_site_symmetry_3
_geom_angle_publ_flag
C8 N1 C7 123.58(15) . . ?
C17 N1 C7 110.89(15) . . ?
C17 N1 C8 123.40(15) . . ?
C15 N2 C16 122.22(17) . . ?
C17 N2 C15 112.97(16) . . ?
C17 N2 C16 123.10(17) . . ?
C2 C1 H1 120.3 . . ?
C22 C1 H1 120.3 . . ?
C22 C1 C2 119.3(2) . . ?
C1 C2 H2 119.9 . . ?
C1 C2 C3 120.15(19) . . ?
C3 C2 H2 119.9 . . ?
C2 C3 H3 119.2 . . ?
C2 C3 C4 121.58(19) . . ?
C4 C3 H3 119.2 . . ?
C3 C4 C5 120.65(16) . . ?
C23 C4 C3 117.23(17) . . ?
C23 C4 C5 122.11(16) . . ?
C4 C5 C6 117.86(15) . . ?
C18 C5 C4 120.91(15) . . ?
C18 C5 C6 121.21(16) . . ?
C5 C6 H6A 108.9 . . ?
C5 C6 H6B 108.9 . . ?
H6A C6 H6B 107.7 . . ?
C7 C6 C5 113.32(15) . . ?
C7 C6 H6A 108.9 . . ?
C7 C6 H6B 108.9 . . ?
N1 C7 C6 113.21(15) . . ?
N1 C7 H7 109.1 . . ?
N1 C7 C15 101.91(14) . . ?
C6 C7 H7 109.1 . . ?
C6 C7 C15 114.07(15) . . ?
C15 C7 H7 109.1 . . ?
C9 C8 N1 121.54(15) . . ?
C9 C8 C13 118.04(17) . . ?
C13 C8 N1 120.39(17) . . ?
C8 C9 H9 119.7 . . ?
C8 C9 C10 120.62(17) . . ?
C10 C9 H9 119.7 . . ?
C9 C10 H10 119.0 . . ?
C11 C10 C9 121.90(18) . . ?
C11 C10 H10 119.0 . . ?
C10 C11 C12 121.87(19) . . ?
C14 C11 C10 116.71(18) . . ?
C14 C11 C12 121.43(18) . . ?
C11 C12 H12A 109.5 . . ?
C11 C12 H12B 109.5 . . ?
C11 C12 H12C 109.5 . . ?
H12A C12 H12B 109.5 . . ?
H12A C12 H12C 109.5 . . ?
H12B C12 H12C 109.5 . . ?
C8 C13 H13 119.9 . . ?
C14 C13 C8 120.14(18) . . ?
C14 C13 H13 119.9 . . ?
C11 C14 C13 122.58(17) . . ?
C11 C14 H14 118.7 . . ?
C13 C14 H14 118.7 . . ?
N2 C15 C7 103.79(15) . . ?
N2 C15 H15A 111.0 . . ?
N2 C15 H15B 111.0 . . ?
C7 C15 H15A 111.0 . . ?
C7 C15 H15B 111.0 . . ?
H15A C15 H15B 109.0 . . ?
N2 C16 H16A 109.5 . . ?
N2 C16 H16B 109.5 . . ?
N2 C16 H16C 109.5 . . ?
H16A C16 H16B 109.5 . . ?
H16A C16 H16C 109.5 . . ?
H16B C16 H16C 109.5 . . ?
O1 C17 N1 126.20(19) . . ?
O1 C17 N2 125.64(19) . . ?
N2 C17 N1 108.15(17) . . ?
C19 C18 C5 178.91(19) . . ?
C18 C19 C20 122.7(2) . . ?
C18 C19 C21 121.2(2) . . ?
C21 C19 C20 116.0(2) . . ?
C19 C20 H20A 109.5 . . ?
C19 C20 H20B 109.5 . . ?
C19 C20 H20C 109.5 . . ?
H20A C20 H20B 109.5 . . ?
H20A C20 H20C 109.5 . . ?
H20B C20 H20C 109.5 . . ?
C19 C21 H21A 109.5 . . ?
C19 C21 H21B 109.5 . . ?
C19 C21 H21C 109.5 . . ?
H21A C21 H21B 109.5 . . ?
H21A C21 H21C 109.5 . . ?
H21B C21 H21C 109.5 . . ?
C1 C22 H22 119.7 . . ?
C1 C22 C23 120.6(2) . . ?
C23 C22 H22 119.7 . . ?
C4 C23 H23 119.5 . . ?
C22 C23 C4 121.07(18) . . ?
C22 C23 H23 119.5 . . ?

loop_
_geom_bond_atom_site_label_1
_geom_bond_atom_site_label_2
_geom_bond_distance
_geom_bond_site_symmetry_2
_geom_bond_publ_flag
O1 C17 1.221(2) . ?
N1 C7 1.475(2) . ?
N1 C8 1.417(2) . ?
N1 C17 1.382(2) . ?
N2 C15 1.433(2) . ?
N2 C16 1.439(2) . ?
N2 C17 1.348(2) . ?
C1 H1 0.9300 . ?
C1 C2 1.374(3) . ?
C1 C22 1.366(3) . ?
C2 H2 0.9300 . ?
C2 C3 1.379(3) . ?
C3 H3 0.9300 . ?
C3 C4 1.386(2) . ?
C4 C5 1.490(3) . ?
C4 C23 1.386(2) . ?
C5 C6 1.518(2) . ?
C5 C18 1.315(3) . ?
C6 H6A 0.9700 . ?
C6 H6B 0.9700 . ?
C6 C7 1.516(2) . ?
C7 H7 0.9800 . ?
C7 C15 1.536(2) . ?
C8 C9 1.382(2) . ?
C8 C13 1.394(2) . ?
C9 H9 0.9300 . ?
C9 C10 1.387(3) . ?
C10 H10 0.9300 . ?
C10 C11 1.383(3) . ?
C11 C12 1.503(3) . ?
C11 C14 1.378(3) . ?
C12 H12A 0.9600 . ?
C12 H12B 0.9600 . ?
C12 H12C 0.9600 . ?
C13 H13 0.9300 . ?
C13 C14 1.379(3) . ?
C14 H14 0.9300 . ?
C15 H15A 0.9700 . ?
C15 H15B 0.9700 . ?
C16 H16A 0.9600 . ?
C16 H16B 0.9600 . ?
C16 H16C 0.9600 . ?
C18 C19 1.301(3) . ?
C19 C20 1.515(3) . ?
C19 C21 1.504(3) . ?
C20 H20A 0.9600 . ?
C20 H20B 0.9600 . ?
C20 H20C 0.9600 . ?
C21 H21A 0.9600 . ?
C21 H21B 0.9600 . ?
C21 H21C 0.9600 . ?
C22 H22 0.9300 . ?
C22 C23 1.384(3) . ?
C23 H23 0.9300 . ?

loop_
_geom_torsion_atom_site_label_1
_geom_torsion_atom_site_label_2
_geom_torsion_atom_site_label_3
_geom_torsion_atom_site_label_4
_geom_torsion
_geom_torsion_site_symmetry_1
_geom_torsion_site_symmetry_2
_geom_torsion_site_symmetry_3
_geom_torsion_site_symmetry_4
_geom_torsion_publ_flag
N1 C7 C15 N2 -14.33(19) . . . . ?
N1 C8 C9 C10 177.86(17) . . . . ?
N1 C8 C13 C14 -178.44(16) . . . . ?
C1 C2 C3 C4 -1.4(3) . . . . ?
C1 C22 C23 C4 -0.3(3) . . . . ?
C2 C1 C22 C23 0.9(3) . . . . ?
C2 C3 C4 C5 -177.44(18) . . . . ?
C2 C3 C4 C23 2.0(3) . . . . ?
C3 C4 C5 C6 -172.81(16) . . . . ?
C3 C4 C5 C18 8.8(3) . . . . ?
C3 C4 C23 C22 -1.2(3) . . . . ?
C4 C5 C6 C7 -173.44(14) . . . . ?
C5 C4 C23 C22 178.28(17) . . . . ?
C5 C6 C7 N1 172.35(14) . . . . ?
C5 C6 C7 C15 -71.7(2) . . . . ?
C6 C7 C15 N2 -136.69(17) . . . . ?
C7 N1 C8 C9 -18.3(3) . . . . ?
C7 N1 C8 C13 159.81(17) . . . . ?
C7 N1 C17 O1 170.83(19) . . . . ?
C7 N1 C17 N2 -8.0(2) . . . . ?
C8 N1 C7 C6 -59.2(2) . . . . ?
C8 N1 C7 C15 177.87(15) . . . . ?
C8 N1 C17 O1 6.9(3) . . . . ?
C8 N1 C17 N2 -171.87(16) . . . . ?
C8 C9 C10 C11 0.2(3) . . . . ?
C8 C13 C14 C11 0.9(3) . . . . ?
C9 C8 C13 C14 -0.3(3) . . . . ?
C9 C10 C11 C12 -179.62(18) . . . . ?
C9 C10 C11 C14 0.4(3) . . . . ?
C10 C11 C14 C13 -0.9(3) . . . . ?
C12 C11 C14 C13 179.04(18) . . . . ?
C13 C8 C9 C10 -0.3(3) . . . . ?
C15 N2 C17 O1 178.8(2) . . . . ?
C15 N2 C17 N1 -2.4(2) . . . . ?
C16 N2 C15 C7 176.56(18) . . . . ?
C16 N2 C17 O1 13.4(3) . . . . ?
C16 N2 C17 N1 -167.79(18) . . . . ?
C17 N1 C7 C6 136.96(17) . . . . ?
C17 N1 C7 C15 14.0(2) . . . . ?
C17 N1 C8 C9 143.59(18) . . . . ?
C17 N1 C8 C13 -38.3(3) . . . . ?
C17 N2 C15 C7 11.0(2) . . . . ?
C18 C5 C6 C7 4.9(2) . . . . ?
C22 C1 C2 C3 -0.1(3) . . . . ?
C23 C4 C5 C6 7.8(2) . . . . ?
C23 C4 C5 C18 -170.60(17) . . . . ?
